data_2204058
loop_
_publ_author_name
Sadiq-ur-Rehman
'Ly, Hanh Vien'
'Ali, Saqib'
'Badshah, Amin'
'Parvez, Masood'

_publ_section_title Bis[2,3-bis(4-chlorophenyl)propenoato-\k^2^<i>O</i>:<i>O</i>']di-<i>n</i>-butyltin(IV)
_journal_issue 8
_journal_name_full 'Acta Crystallographica Section E'
_journal_page_first m1144
_journal_page_last m1146
_journal_paper_doi 10.1107/S1600536804017039
_journal_volume 60
_journal_year 2004
_chemical_formula_iupac '[Sn (C4 H9)2 (C15 H9 Cl2 O2)2]'
_chemical_formula_moiety 'C38 H36 Cl4 O4 Sn'
_chemical_formula_sum 'C38 H36 Cl4 O4 Sn'
_chemical_formula_weight 817.16
_chemical_melting_point 380.0(10)
_chemical_name_common
;
Bis[2,3-bis(4-chlorophenyl)propenoato-\k^2^O:O']di-n-butyltin(IV)
;
_chemical_name_systematic
;
Bis[2,3-bis(4-chlorophenyl)propenoato-\k^2^O:O']di-n-butyltin(IV)
;
_space_group_IT_number 14
_symmetry_cell_setting monoclinic
_symmetry_space_group_name_Hall '-P 2ybc'
_symmetry_space_group_name_H-M 'P 1 21/c 1'
_atom_sites_solution_hydrogens geom
_atom_sites_solution_primary direct
_atom_sites_solution_secondary difmap
_cell_angle_alpha 90.00
_cell_angle_beta 91.696(7)
_cell_angle_gamma 90.00
_cell_formula_units_Z 4
_cell_length_a 11.877(2)
_cell_length_b 21.552(3)
_cell_length_c 14.817(2)
_cell_measurement_reflns_used 16543
_cell_measurement_temperature 295(2)
_cell_measurement_theta_max 27.5
_cell_measurement_theta_min 3.2
_cell_volume 3791.1(10)
_computing_cell_refinement 'HKL DENZO (Otwinowski & Minor, 1997)'
_computing_data_collection 'COLLECT (Hooft, 1998)'
_computing_data_reduction 'HKL SCALEPACK (Otwinowski & Minor, 1997)'
_computing_molecular_graphics 'ORTEPII (Johnson, 1976)'
_computing_publication_material 'SHELXL97 (Sheldrick, 1997)'
_computing_structure_refinement 'SHELXL97 (Sheldrick, 1997)'
_computing_structure_solution 'SAPI91 (Fan, 1991)'
_diffrn_ambient_temperature 295(2)
_diffrn_measured_fraction_theta_full 0.997
_diffrn_measured_fraction_theta_max 0.997
_diffrn_measurement_device_type 'Nonius KappaCCD'
_diffrn_measurement_method ' \w and \f '
_diffrn_radiation_monochromator graphite
_diffrn_radiation_source 'fine-focus sealed tube'
_diffrn_radiation_type MoK\a
_diffrn_radiation_wavelength 0.71073
_diffrn_reflns_av_R_equivalents 0.035
_diffrn_reflns_av_sigmaI/netI 0.050
_diffrn_reflns_limit_h_max 15
_diffrn_reflns_limit_h_min -15
_diffrn_reflns_limit_k_max 27
_diffrn_reflns_limit_k_min -25
_diffrn_reflns_limit_l_max 19
_diffrn_reflns_limit_l_min -19
_diffrn_reflns_number 16543
_diffrn_reflns_theta_full 27.5
_diffrn_reflns_theta_max 27.5
_diffrn_reflns_theta_min 3.2
_exptl_absorpt_coefficient_mu 0.993
_exptl_absorpt_correction_T_max 0.907
_exptl_absorpt_correction_T_min 0.890
_exptl_absorpt_correction_type multi-scan
_exptl_absorpt_process_details '(SORTAV; Blessing, 1997)'
_exptl_crystal_colour colorless
_exptl_crystal_density_diffrn 1.432
_exptl_crystal_density_meas ?
_exptl_crystal_density_method .
_exptl_crystal_description block
_exptl_crystal_F_000 1656
_exptl_crystal_size_max 0.12
_exptl_crystal_size_mid 0.11
_exptl_crystal_size_min 0.10
_refine_diff_density_max 0.96
_refine_diff_density_min -0.61
_refine_ls_extinction_coef 0.0013(3)
_refine_ls_extinction_expression Fc^*^=kFc[1+0.001xFc^2^\l^3^/sin(2\q)]^-1/4^
_refine_ls_extinction_method SHELXL97
_refine_ls_goodness_of_fit_ref 1.02
_refine_ls_hydrogen_treatment constr
_refine_ls_matrix_type full
_refine_ls_number_parameters 445
_refine_ls_number_reflns 8637
_refine_ls_number_restraints 4
_refine_ls_restrained_S_all 1.03
_refine_ls_R_factor_all 0.094
_refine_ls_R_factor_gt 0.047
_refine_ls_shift/su_max 0.020
_refine_ls_shift/su_mean 0.00
_refine_ls_structure_factor_coef Fsqd
_refine_ls_weighting_details 'calc w=1/[\s^2^(Fo^2^)+(0.065P)^2^+1.86P] where P=(Fo^2^+2Fc^2^)/3'
_refine_ls_weighting_scheme calc
_refine_ls_wR_factor_gt 0.116
_refine_ls_wR_factor_ref 0.138
_reflns_number_gt 5271
_reflns_number_total 8637
_reflns_threshold_expression I>2\s(I)
_cod_data_source_file lh6244.cif
_cod_data_source_block I
_cod_depositor_comments
;
The following automatic conversions were performed:

'_chemical_melting_point' value '379-381 K' was changed to
'380.0(10)' - the average value was taken and precision was
estimated.

Automatic conversion script
Id: cif_fix_values 1646 2011-03-28 12:23:43Z adriana 

The following automatic conversions were performed:

'_chemical_melting_point' value '379-381 K' was changed to
'380.0(10)' - the average value was taken and precision was
estimated.

Automatic conversion script
Id: cif_fix_values 1715 2011-07-08 13:25:40Z adriana 
;
_cod_original_sg_symbol_H-M 'P 21/c'
_cod_database_code 2204058
_cod_database_fobs_code 2204058

loop_
_symmetry_equiv_pos_as_xyz
'x, y, z'
'-x, y+1/2, -z+1/2'
'-x, -y, -z'
'x, -y-1/2, z-1/2'

loop_
_atom_site_label
_atom_site_fract_x
_atom_site_fract_y
_atom_site_fract_z
_atom_site_U_iso_or_equiv
_atom_site_adp_type
_atom_site_calc_flag
_atom_site_refinement_flags
_atom_site_occupancy
_atom_site_disorder_assembly
_atom_site_disorder_group
_atom_site_type_symbol
Sn1 0.11161(2) 0.404182(12) -0.032922(17) 0.05983(13) Uani d . 1 C . Sn
Cl1 0.01424(18) 0.79137(6) -0.24056(10) 0.1272(6) Uani d . 1 . . Cl
Cl2 0.20155(15) 0.55710(8) -0.71828(8) 0.1151(5) Uani d . 1 . . Cl
Cl3 0.5122(14) 0.1529(4) 0.3536(8) 0.125(3) Uani d P 0.57(4) A 1 Cl
Cl3' 0.559(3) 0.178(2) 0.3346(10) 0.175(10) Uani d P 0.43(4) A 2 Cl
Cl4 0.56336(15) -0.01017(8) -0.20322(12) 0.1271(6) Uani d . 1 . . Cl
O1 0.1253(3) 0.42651(13) -0.17042(17) 0.0688(7) Uani d . 1 . . O
O2 0.0327(2) 0.50347(12) -0.11038(17) 0.0664(7) Uani d . 1 . . O
O3 0.2083(3) 0.32843(13) -0.07302(19) 0.0777(8) Uani d . 1 . . O
O4 0.2064(3) 0.32226(14) 0.0749(2) 0.0845(9) Uani d . 1 . . O
C1 -0.0529(4) 0.3696(2) -0.0206(3) 0.0793(12) Uani d . 1 . . C
H1A -0.0856 0.3900 0.0308 0.095 Uiso calc R 1 . . H
H1B -0.0964 0.3825 -0.0738 0.095 Uiso calc R 1 . . H
C2 -0.0695(5) 0.3017(2) -0.0095(3) 0.0886(14) Uani d . 1 . . C
H2A -0.0348 0.2886 0.0474 0.106 Uiso calc R 1 . . H
H2B -0.0326 0.2800 -0.0577 0.106 Uiso calc R 1 . . H
C3 -0.1987(5) 0.2839(3) -0.0111(5) 0.123(2) Uani d . 1 . . C
H3A -0.2360 0.3081 0.0343 0.147 Uiso calc R 1 . . H
H3B -0.2318 0.2951 -0.0695 0.147 Uiso calc R 1 . . H
C4 -0.2197(7) 0.2208(3) 0.0045(6) 0.167(3) Uani d . 1 . . C
H4A -0.1762 0.1961 -0.0356 0.250 Uiso calc R 1 . . H
H4B -0.2984 0.2124 -0.0061 0.250 Uiso calc R 1 . . H
H4C -0.1990 0.2108 0.0659 0.250 Uiso calc R 1 . . H
C5 0.2250(4) 0.4661(2) 0.0351(3) 0.0782(12) Uani d D 1 . . C
H5A 0.1822 0.4963 0.0685 0.094 Uiso calc R 1 B 1 H
H5B 0.2714 0.4429 0.0782 0.094 Uiso calc R 1 B 1 H
C6 0.3049(6) 0.5019(3) -0.0333(4) 0.141(3) Uani d D 1 C 1 C
H6A 0.3586 0.4731 -0.0581 0.170 Uiso calc PR 0.784(12) D 1 H
H6B 0.2599 0.5192 -0.0829 0.170 Uiso calc PR 0.784(12) D 1 H
C7 0.3666(6) 0.5531(4) 0.0164(5) 0.097(2) Uani d P 0.784(12) C 1 C
H7A 0.4185 0.5355 0.0613 0.116 Uiso calc PR 0.784(12) D 1 H
H7B 0.3133 0.5792 0.0472 0.116 Uiso calc PR 0.784(12) D 1 H
C8 0.4307(10) 0.5913(4) -0.0511(7) 0.149(4) Uani d PD 0.784(12) C 1 C
H8A 0.3790 0.6077 -0.0961 0.224 Uiso calc PR 0.784(12) D 1 H
H8B 0.4852 0.5656 -0.0796 0.224 Uiso calc PR 0.784(12) D 1 H
H8C 0.4686 0.6249 -0.0203 0.224 Uiso calc PR 0.784(12) D 1 H
H6'1 0.3769 0.4856 -0.0116 0.170 Uiso calc PR 0.216(12) D 2 H
H6'2 0.2879 0.4777 -0.0872 0.170 Uiso calc PR 0.216(12) D 2 H
C7' 0.3464(16) 0.5599(7) -0.0779(18) 0.097(2) Uani d PD 0.22 C 2 C
H7'1 0.3701 0.5505 -0.1385 0.116 Uiso calc PR 0.216(12) D 2 H
H7'2 0.4105 0.5765 -0.0438 0.116 Uiso calc PR 0.216(12) D 2 H
C8' 0.252(3) 0.6072(8) -0.082(2) 0.149(4) Uani d PD 0.22 C 2 C
H8'1 0.2801 0.6468 -0.0622 0.224 Uiso calc PR 0.216(12) D 2 H
H8'2 0.1929 0.5942 -0.0430 0.224 Uiso calc PR 0.216(12) D 2 H
H8'3 0.2224 0.6105 -0.1427 0.224 Uiso calc PR 0.216(12) D 2 H
C9 0.0810(3) 0.48131(18) -0.1761(2) 0.0595(9) Uani d . 1 . . C
C10 0.0924(3) 0.51641(18) -0.2619(2) 0.0565(9) Uani d . 1 . . C
C11 0.1280(3) 0.48578(19) -0.3345(2) 0.0633(10) Uani d . 1 . . C
H11 0.1456 0.4443 -0.3241 0.076 Uiso calc R 1 . . H
C12 0.0709(3) 0.58447(17) -0.2578(2) 0.0544(9) Uani d . 1 . . C
C13 -0.0351(4) 0.60873(19) -0.2461(3) 0.0680(11) Uani d . 1 . . C
H13 -0.0959 0.5819 -0.2406 0.082 Uiso calc R 1 . . H
C14 -0.0530(5) 0.6721(2) -0.2423(3) 0.0818(13) Uani d . 1 . . C
H14 -0.1254 0.6876 -0.2361 0.098 Uiso calc R 1 . . H
C15 0.0355(6) 0.7112(2) -0.2475(3) 0.0834(14) Uani d . 1 . . C
C16 0.1431(5) 0.6889(2) -0.2577(4) 0.0928(15) Uani d . 1 . . C
H16 0.2037 0.7161 -0.2608 0.111 Uiso calc R 1 . . H
C17 0.1598(4) 0.6253(2) -0.2634(3) 0.0777(12) Uani d . 1 . . C
H17 0.2321 0.6100 -0.2711 0.093 Uiso calc R 1 . . H
C18 0.1440(4) 0.50660(19) -0.4278(2) 0.0631(10) Uani d . 1 . . C
C19 0.0952(4) 0.5599(2) -0.4662(3) 0.0759(12) Uani d . 1 . . C
H19 0.0498 0.5852 -0.4316 0.091 Uiso calc R 1 . . H
C20 0.1137(4) 0.5753(2) -0.5547(3) 0.0822(14) Uani d . 1 . . C
H20 0.0817 0.6110 -0.5795 0.099 Uiso calc R 1 . . H
C21 0.1796(4) 0.5377(2) -0.6062(3) 0.0773(12) Uani d . 1 . . C
C22 0.2255(4) 0.4848(3) -0.5720(3) 0.0871(14) Uani d . 1 . . C
H22 0.2684 0.4591 -0.6079 0.105 Uiso calc R 1 . . H
C23 0.2074(4) 0.4696(2) -0.4830(3) 0.0781(13) Uani d . 1 . . C
H23 0.2390 0.4333 -0.4595 0.094 Uiso calc R 1 . . H
C24 0.2388(4) 0.30191(19) 0.0022(3) 0.0697(11) Uani d . 1 . . C
C25 0.3133(3) 0.24625(18) -0.0012(3) 0.0619(10) Uani d . 1 . . C
C26 0.3290(4) 0.21903(19) -0.0810(3) 0.0709(11) Uani d . 1 . . C
H26 0.2930 0.2391 -0.1294 0.085 Uiso calc R 1 . . H
C27 0.3661(4) 0.22660(18) 0.0863(3) 0.0627(10) Uani d . 1 A . C
C28 0.3061(4) 0.19314(19) 0.1484(3) 0.0702(11) Uani d . 1 . . C
H28 0.2306 0.1842 0.1359 0.084 Uiso calc R 1 . . H
C29 0.3552(6) 0.1728(2) 0.2281(3) 0.0960(17) Uani d . 1 A . C
H29 0.3137 0.1500 0.2688 0.115 Uiso calc R 1 . . H
C30 0.4636(7) 0.1862(3) 0.2466(4) 0.111(2) Uani d . 1 . . C
C31 0.5257(5) 0.2203(3) 0.1894(5) 0.116(2) Uani d . 1 A . C
H31 0.6004 0.2298 0.2042 0.140 Uiso calc R 1 . . H
C32 0.4764(5) 0.2414(3) 0.1074(4) 0.0978(16) Uani d . 1 . . C
H32 0.5181 0.2650 0.0679 0.117 Uiso calc R 1 A . H
C33 0.3918(4) 0.16379(18) -0.1068(3) 0.0657(10) Uani d . 1 . . C
C34 0.3827(4) 0.1455(2) -0.1964(3) 0.0777(13) Uani d . 1 . . C
H34 0.3407 0.1696 -0.2371 0.093 Uiso calc R 1 . . H
C35 0.4347(4) 0.0922(2) -0.2266(3) 0.0864(14) Uani d . 1 . . C
H35 0.4254 0.0798 -0.2864 0.104 Uiso calc R 1 . . H
C36 0.5003(4) 0.0579(2) -0.1670(3) 0.0818(13) Uani d . 1 . . C
C37 0.5146(4) 0.0757(2) -0.0785(3) 0.0830(13) Uani d . 1 . . C
H37 0.5606 0.0528 -0.0390 0.100 Uiso calc R 1 . . H
C38 0.4598(4) 0.1280(2) -0.0488(3) 0.0762(12) Uani d . 1 . . C
H38 0.4685 0.1397 0.0114 0.091 Uiso calc R 1 . . H

loop_
_atom_site_aniso_label
_atom_site_aniso_U_11
_atom_site_aniso_U_22
_atom_site_aniso_U_33
_atom_site_aniso_U_12
_atom_site_aniso_U_13
_atom_site_aniso_U_23
Sn1 0.0729(2) 0.05692(19) 0.04976(17) 0.00665(13) 0.00289(12) 0.00331(11)
Cl1 0.227(2) 0.0589(7) 0.0964(10) 0.0131(9) 0.0128(11) -0.0041(7)
Cl2 0.1561(14) 0.1331(13) 0.0573(7) -0.0068(10) 0.0230(7) 0.0154(7)
Cl3 0.168(5) 0.128(5) 0.079(3) 0.040(3) -0.022(4) 0.0082(19)
Cl3' 0.171(12) 0.275(19) 0.077(4) 0.100(14) -0.040(5) 0.007(7)
Cl4 0.1329(13) 0.1149(12) 0.1337(13) 0.0534(10) 0.0056(10) -0.0415(10)
O1 0.097(2) 0.0579(16) 0.0518(14) 0.0127(15) 0.0025(14) 0.0041(12)
O2 0.0820(19) 0.0669(17) 0.0505(14) 0.0063(14) 0.0061(13) 0.0030(12)
O3 0.103(2) 0.0672(18) 0.0636(17) 0.0243(16) 0.0100(15) 0.0120(14)
O4 0.109(3) 0.079(2) 0.0669(18) 0.0313(18) 0.0242(17) 0.0091(15)
C1 0.087(3) 0.072(3) 0.079(3) -0.006(2) 0.007(2) -0.011(2)
C2 0.111(4) 0.077(3) 0.079(3) -0.011(3) 0.005(3) 0.005(2)
C3 0.110(5) 0.083(4) 0.176(6) -0.014(3) 0.004(4) -0.012(4)
C4 0.173(8) 0.110(6) 0.220(9) -0.016(5) 0.041(7) 0.011(6)
C5 0.091(3) 0.078(3) 0.065(3) -0.004(3) -0.007(2) 0.002(2)
C6 0.162(7) 0.124(5) 0.135(5) -0.054(5) -0.054(5) 0.009(4)
C7 0.081(5) 0.109(6) 0.102(5) -0.009(4) 0.010(4) -0.007(4)
C8 0.183(10) 0.114(7) 0.155(8) -0.017(6) 0.073(7) 0.012(5)
C6' 0.162(7) 0.124(5) 0.135(5) -0.054(5) -0.054(5) 0.009(4)
C7' 0.081(5) 0.109(6) 0.102(5) -0.009(4) 0.010(4) -0.007(4)
C8' 0.183(10) 0.114(7) 0.155(8) -0.017(6) 0.073(7) 0.012(5)
C9 0.069(3) 0.061(2) 0.049(2) -0.0015(19) -0.0032(18) 0.0003(18)
C10 0.063(2) 0.060(2) 0.0461(19) -0.0026(18) -0.0015(16) -0.0003(17)
C11 0.077(3) 0.062(2) 0.052(2) 0.007(2) 0.0028(18) 0.0044(18)
C12 0.067(3) 0.055(2) 0.0412(18) -0.0018(18) 0.0020(16) 0.0017(15)
C13 0.076(3) 0.065(3) 0.063(2) 0.004(2) 0.008(2) 0.0062(19)
C14 0.102(4) 0.071(3) 0.073(3) 0.017(3) 0.014(3) 0.006(2)
C15 0.136(5) 0.062(3) 0.053(2) 0.003(3) 0.006(3) -0.001(2)
C16 0.103(4) 0.072(3) 0.103(4) -0.023(3) -0.004(3) -0.005(3)
C17 0.077(3) 0.068(3) 0.088(3) -0.008(2) 0.003(2) -0.002(2)
C18 0.075(3) 0.065(2) 0.049(2) 0.001(2) 0.0008(18) -0.0022(18)
C19 0.106(4) 0.071(3) 0.051(2) 0.017(2) 0.003(2) -0.004(2)
C20 0.120(4) 0.072(3) 0.055(2) 0.010(3) 0.006(2) 0.008(2)
C21 0.091(3) 0.091(3) 0.051(2) -0.008(3) 0.008(2) 0.002(2)
C22 0.101(4) 0.103(4) 0.059(3) 0.017(3) 0.017(2) -0.005(2)
C23 0.095(3) 0.079(3) 0.061(2) 0.020(3) 0.009(2) 0.001(2)
C24 0.079(3) 0.059(2) 0.072(3) 0.011(2) 0.016(2) 0.009(2)
C25 0.072(3) 0.055(2) 0.059(2) 0.0080(19) 0.0154(19) 0.0101(18)
C26 0.088(3) 0.062(2) 0.063(2) 0.015(2) 0.008(2) 0.015(2)
C27 0.071(3) 0.054(2) 0.064(2) 0.0095(19) 0.011(2) -0.0023(18)
C28 0.086(3) 0.064(2) 0.061(2) 0.009(2) 0.003(2) 0.001(2)
C29 0.140(5) 0.085(4) 0.063(3) 0.037(4) 0.013(3) 0.008(2)
C30 0.135(6) 0.115(5) 0.080(4) 0.054(4) -0.026(4) -0.021(3)
C31 0.082(4) 0.129(5) 0.136(6) 0.011(4) -0.035(4) -0.034(5)
C32 0.081(4) 0.102(4) 0.110(4) -0.010(3) 0.004(3) -0.009(3)
C33 0.077(3) 0.057(2) 0.064(2) 0.005(2) 0.011(2) 0.0055(19)
C34 0.092(3) 0.086(3) 0.056(2) 0.019(3) 0.019(2) 0.006(2)
C35 0.097(4) 0.101(4) 0.062(3) 0.018(3) 0.019(2) -0.007(2)
C36 0.075(3) 0.082(3) 0.089(3) 0.016(2) 0.017(3) -0.018(3)
C37 0.086(3) 0.076(3) 0.087(3) 0.022(3) -0.002(3) -0.005(3)
C38 0.089(3) 0.071(3) 0.069(3) 0.016(2) 0.004(2) -0.008(2)

loop_
_atom_type_symbol
_atom_type_description
_atom_type_scat_dispersion_real
_atom_type_scat_dispersion_imag
_atom_type_scat_source
C C 0.0033 0.0016 'International Tables Vol C Tables 4.2.6.8 and 6.1.1.4'
H H 0.0000 0.0000 'International Tables Vol C Tables 4.2.6.8 and 6.1.1.4'
O O 0.0106 0.0060 'International Tables Vol C Tables 4.2.6.8 and 6.1.1.4'
Cl Cl 0.1484 0.1585 'International Tables Vol C Tables 4.2.6.8 and 6.1.1.4'
Sn Sn -0.6537 1.4246 'International Tables Vol C Tables 4.2.6.8 and 6.1.1.4'

loop_
_geom_angle_atom_site_label_1
_geom_angle_atom_site_label_2
_geom_angle_atom_site_label_3
_geom_angle
_geom_angle_publ_flag
O3 Sn1 O1 81.07(11) y
O3 Sn1 C1 105.52(15) y
O1 Sn1 C1 105.29(16) y
O3 Sn1 C5 106.19(17) y
O1 Sn1 C5 104.44(14) y
C1 Sn1 C5 139.18(18) y
O3 Sn1 O2 135.49(9) y
O1 Sn1 O2 54.51(9) y
C1 Sn1 O2 90.35(15) y
C5 Sn1 O2 84.70(14) y
O3 Sn1 O4 54.29(10) y
O1 Sn1 O4 134.59(10) y
C1 Sn1 O4 95.29(15) y
C5 Sn1 O4 83.04(15) y
O2 Sn1 O4 166.53(9) y
C9 O1 Sn1 103.2(2) y
C9 O2 Sn1 82.0(2) y
C24 O3 Sn1 104.0(2) y
C24 O4 Sn1 81.2(2) y
C2 C1 Sn1 119.0(4) ?
C2 C1 H1A 107.6 ?
Sn1 C1 H1A 107.6 ?
C2 C1 H1B 107.6 ?
Sn1 C1 H1B 107.6 ?
H1A C1 H1B 107.0 ?
C1 C2 C3 111.7(5) ?
C1 C2 H2A 109.3 ?
C3 C2 H2A 109.3 ?
C1 C2 H2B 109.3 ?
C3 C2 H2B 109.3 ?
H2A C2 H2B 107.9 ?
C4 C3 C2 114.3(6) ?
C4 C3 H3A 108.7 ?
C2 C3 H3A 108.7 ?
C4 C3 H3B 108.7 ?
C2 C3 H3B 108.7 ?
H3A C3 H3B 107.6 ?
C3 C4 H4A 109.5 ?
C3 C4 H4B 109.5 ?
H4A C4 H4B 109.5 ?
C3 C4 H4C 109.5 ?
H4A C4 H4C 109.5 ?
H4B C4 H4C 109.5 ?
C6 C5 Sn1 112.3(3) ?
C6 C5 H5A 109.2 ?
Sn1 C5 H5A 109.2 ?
C6 C5 H5B 109.2 ?
Sn1 C5 H5B 109.2 ?
H5A C5 H5B 107.9 ?
C7 C6 C5 109.3(5) ?
C7 C6 H6A 109.8 ?
C5 C6 H6A 109.8 ?
C7 C6 H6B 109.8 ?
C5 C6 H6B 109.8 ?
H6A C6 H6B 108.3 ?
C6 C7 C8 108.8(6) ?
C6 C7 H7A 109.9 ?
C8 C7 H7A 109.9 ?
C6 C7 H7B 109.9 ?
C8 C7 H7B 109.9 ?
H7A C7 H7B 108.3 ?
C8' C7' H7'1 109.9 ?
C8' C7' H7'2 109.9 ?
H7'1 C7' H7'2 108.3 ?
C7' C8' H8'1 109.5 ?
C7' C8' H8'2 109.5 ?
H8'1 C8' H8'2 109.5 ?
C7' C8' H8'3 109.5 ?
H8'1 C8' H8'3 109.5 ?
H8'2 C8' H8'3 109.5 ?
O2 C9 O1 119.8(3) ?
O2 C9 C10 122.0(4) ?
O1 C9 C10 118.1(3) ?
C11 C10 C9 118.3(4) ?
C11 C10 C12 125.1(3) ?
C9 C10 C12 116.5(3) ?
C10 C11 C18 131.0(4) ?
C10 C11 H11 114.5 ?
C18 C11 H11 114.5 ?
C13 C12 C17 118.0(4) ?
C13 C12 C10 122.4(4) ?
C17 C12 C10 119.6(4) ?
C12 C13 C14 121.4(4) ?
C12 C13 H13 119.3 ?
C14 C13 H13 119.3 ?
C15 C14 C13 119.5(5) ?
C15 C14 H14 120.2 ?
C13 C14 H14 120.2 ?
C14 C15 C16 121.0(5) ?
C14 C15 Cl1 120.0(5) ?
C16 C15 Cl1 119.1(4) ?
C15 C16 C17 119.0(5) ?
C15 C16 H16 120.5 ?
C17 C16 H16 120.5 ?
C12 C17 C16 121.1(5) ?
C12 C17 H17 119.5 ?
C16 C17 H17 119.5 ?
C23 C18 C19 117.4(4) ?
C23 C18 C11 117.9(4) ?
C19 C18 C11 124.7(4) ?
C20 C19 C18 120.6(4) ?
C20 C19 H19 119.7 ?
C18 C19 H19 119.7 ?
C21 C20 C19 119.8(4) ?
C21 C20 H20 120.1 ?
C19 C20 H20 120.1 ?
C22 C21 C20 121.2(4) ?
C22 C21 Cl2 119.2(4) ?
C20 C21 Cl2 119.6(4) ?
C21 C22 C23 119.0(4) ?
C21 C22 H22 120.5 ?
C23 C22 H22 120.5 ?
C22 C23 C18 122.0(4) ?
C22 C23 H23 119.0 ?
C18 C23 H23 119.0 ?
O4 C24 O3 120.5(4) ?
O4 C24 C25 121.1(4) ?
O3 C24 C25 118.4(4) ?
C26 C25 C27 125.5(4) ?
C26 C25 C24 118.8(4) ?
C27 C25 C24 115.7(3) ?
C25 C26 C33 132.4(4) ?
C25 C26 H26 113.8 ?
C33 C26 H26 113.8 ?
C32 C27 C28 118.4(4) ?
C32 C27 C25 120.5(4) ?
C28 C27 C25 121.1(4) ?
C29 C28 C27 121.6(5) ?
C29 C28 H28 119.2 ?
C27 C28 H28 119.2 ?
C30 C29 C28 119.2(6) ?
C30 C29 H29 120.4 ?
C28 C29 H29 120.4 ?
C29 C30 C31 121.8(6) ?
C29 C30 Cl3' 138.1(18) ?
C31 C30 Cl3' 99.9(19) ?
C29 C30 Cl3 111.7(9) ?
C31 C30 Cl3 126.5(9) ?
C30 C31 C32 119.6(6) ?
C30 C31 H31 120.2 ?
C32 C31 H31 120.2 ?
C27 C32 C31 119.4(6) ?
C27 C32 H32 120.3 ?
C31 C32 H32 120.3 ?
C34 C33 C38 117.4(4) ?
C34 C33 C26 117.2(4) ?
C38 C33 C26 125.4(4) ?
C35 C34 C33 121.5(4) ?
C35 C34 H34 119.2 ?
C33 C34 H34 119.2 ?
C36 C35 C34 119.2(4) ?
C36 C35 H35 120.4 ?
C34 C35 H35 120.4 ?
C37 C36 C35 120.9(4) ?
C37 C36 Cl4 119.3(4) ?
C35 C36 Cl4 119.8(4) ?
C36 C37 C38 119.2(5) ?
C36 C37 H37 120.4 ?
C38 C37 H37 120.4 ?
C37 C38 C33 121.6(4) ?
C37 C38 H38 119.2 ?
C33 C38 H38 119.2 ?

loop_
_geom_bond_atom_site_label_1
_geom_bond_atom_site_label_2
_geom_bond_distance
_geom_bond_publ_flag
Sn1 O3 2.092(3) y
Sn1 O1 2.104(3) y
Sn1 C1 2.104(5) y
Sn1 C5 2.129(4) y
Sn1 O2 2.590(3) y
Sn1 O4 2.614(3) y
Cl1 C15 1.750(5) y
Cl2 C21 1.740(4) y
Cl3 C30 1.819(10) y
Cl3' C30 1.710(11) y
Cl4 C36 1.739(5) y
O1 C9 1.294(5) y
O2 C9 1.240(4) y
O3 C24 1.295(5) y
O4 C24 1.234(5) y
C1 C2 1.486(6) ?
C1 H1A 0.9700 ?
C1 H1B 0.9700 ?
C2 C3 1.581(8) ?
C2 H2A 0.9700 ?
C2 H2B 0.9700 ?
C3 C4 1.402(8) ?
C3 H3A 0.9700 ?
C3 H3B 0.9700 ?
C4 H4A 0.9600 ?
C4 H4B 0.9600 ?
C4 H4C 0.9600 ?
C5 C6 1.607(6) ?
C5 H5A 0.9700 ?
C5 H5B 0.9700 ?
C6 C7 1.505(8) ?
C6 H6A 0.9700 ?
C6 H6B 0.9700 ?
C7 C8 1.519(10) ?
C7 H7A 0.9700 ?
C7 H7B 0.9700 ?
C8 H8A 0.9600 ?
C8 H8B 0.9600 ?
C8 H8C 0.9600 ?
C7' C8' 1.517(10) ?
C7' H7'1 0.9700 ?
C7' H7'2 0.9700 ?
C8' H8'1 0.9600 ?
C8' H8'2 0.9600 ?
C8' H8'3 0.9600 ?
C9 C10 1.489(5) ?
C10 C11 1.342(5) ?
C10 C12 1.491(5) ?
C11 C18 1.471(5) ?
C11 H11 0.9300 ?
C12 C13 1.379(6) ?
C12 C17 1.380(6) ?
C13 C14 1.383(6) ?
C13 H13 0.9300 ?
C14 C15 1.351(7) ?
C14 H14 0.9300 ?
C15 C16 1.379(7) ?
C16 C17 1.387(7) ?
C16 H16 0.9300 ?
C17 H17 0.9300 ?
C18 C23 1.382(6) ?
C18 C19 1.401(6) ?
C19 C20 1.376(6) ?
C19 H19 0.9300 ?
C20 C21 1.373(7) ?
C20 H20 0.9300 ?
C21 C22 1.356(7) ?
C22 C23 1.382(6) ?
C22 H22 0.9300 ?
C23 H23 0.9300 ?
C24 C25 1.492(5) ?
C25 C26 1.337(6) ?
C25 C27 1.486(5) ?
C26 C33 1.462(6) ?
C26 H26 0.9300 ?
C27 C32 1.376(6) ?
C27 C28 1.384(6) ?
C28 C29 1.373(6) ?
C28 H28 0.9300 ?
C29 C30 1.341(9) ?
C29 H29 0.9300 ?
C30 C31 1.356(9) ?
C31 C32 1.407(8) ?
C31 H31 0.9300 ?
C32 H32 0.9300 ?
C33 C34 1.385(6) ?
C33 C38 1.395(6) ?
C34 C35 1.384(6) ?
C34 H34 0.9300 ?
C35 C36 1.376(7) ?
C35 H35 0.9300 ?
C36 C37 1.372(7) ?
C37 C38 1.381(6) ?
C37 H37 0.9300 ?
C38 H38 0.9300 ?

loop_
_geom_torsion_atom_site_label_1
_geom_torsion_atom_site_label_2
_geom_torsion_atom_site_label_3
_geom_torsion_atom_site_label_4
_geom_torsion
O3 Sn1 O1 C9 -172.9(3)
C1 Sn1 O1 C9 83.4(3)
C5 Sn1 O1 C9 -68.3(3)
O2 Sn1 O1 C9 4.2(2)
O4 Sn1 O1 C9 -162.8(2)
O3 Sn1 O2 C9 -0.1(3)
O1 Sn1 O2 C9 -4.3(2)
C1 Sn1 O2 C9 -112.9(3)
C5 Sn1 O2 C9 107.7(3)
O4 Sn1 O2 C9 132.2(4)
O1 Sn1 O3 C24 170.1(3)
C1 Sn1 O3 C24 -86.4(3)
C5 Sn1 O3 C24 67.6(3)
O2 Sn1 O3 C24 166.7(2)
O4 Sn1 O3 C24 -1.1(3)
O3 Sn1 O4 C24 1.1(3)
O1 Sn1 O4 C24 -11.2(3)
C1 Sn1 O4 C24 106.4(3)
C5 Sn1 O4 C24 -114.6(3)
O2 Sn1 O4 C24 -139.2(4)
O3 Sn1 C1 C2 20.3(4)
O1 Sn1 C1 C2 105.0(4)
C5 Sn1 C1 C2 -119.6(4)
O2 Sn1 C1 C2 158.2(4)
O4 Sn1 C1 C2 -34.1(4)
Sn1 C1 C2 C3 -174.3(4)
C1 C2 C3 C4 -176.4(6)
O3 Sn1 C5 C6 73.7(4)
O1 Sn1 C5 C6 -11.1(4)
C1 Sn1 C5 C6 -146.7(4)
O2 Sn1 C5 C6 -62.3(4)
O4 Sn1 C5 C6 123.3(4)
Sn1 C5 C6 C7 169.3(5)
C5 C6 C7 C8 -173.2(7)
Sn1 O2 C9 O1 6.5(3)
Sn1 O2 C9 C10 -172.1(4)
Sn1 O1 C9 O2 -8.2(4)
Sn1 O1 C9 C10 170.5(3)
O2 C9 C10 C11 -168.7(4)
O1 C9 C10 C11 12.7(6)
O2 C9 C10 C12 15.6(6)
O1 C9 C10 C12 -163.0(4)
C9 C10 C11 C18 177.8(4)
C12 C10 C11 C18 -6.9(7)
C11 C10 C12 C13 114.8(5)
C9 C10 C12 C13 -69.8(5)
C11 C10 C12 C17 -67.0(5)
C9 C10 C12 C17 108.4(4)
C17 C12 C13 C14 1.6(6)
C10 C12 C13 C14 179.8(4)
C12 C13 C14 C15 -1.9(7)
C13 C14 C15 C16 0.8(7)
C13 C14 C15 Cl1 -178.8(3)
C14 C15 C16 C17 0.6(8)
Cl1 C15 C16 C17 -179.9(4)
C13 C12 C17 C16 -0.2(6)
C10 C12 C17 C16 -178.5(4)
C15 C16 C17 C12 -0.9(8)
C10 C11 C18 C23 164.4(5)
C10 C11 C18 C19 -18.8(7)
C23 C18 C19 C20 -2.2(7)
C11 C18 C19 C20 -179.1(4)
C18 C19 C20 C21 0.7(8)
C19 C20 C21 C22 1.3(8)
C19 C20 C21 Cl2 179.4(4)
C20 C21 C22 C23 -1.7(8)
Cl2 C21 C22 C23 -179.8(4)
C21 C22 C23 C18 0.1(8)
C19 C18 C23 C22 1.8(7)
C11 C18 C23 C22 178.9(5)
Sn1 O4 C24 O3 -1.7(4)
Sn1 O4 C24 C25 178.6(4)
Sn1 O3 C24 O4 2.1(5)
Sn1 O3 C24 C25 -178.1(3)
O4 C24 C25 C26 167.6(4)
O3 C24 C25 C26 -12.1(6)
O4 C24 C25 C27 -13.6(6)
O3 C24 C25 C27 166.7(4)
C27 C25 C26 C33 3.9(8)
C24 C25 C26 C33 -177.4(4)
C26 C25 C27 C32 77.8(6)
C24 C25 C27 C32 -100.9(5)
C26 C25 C27 C28 -102.2(5)
C24 C25 C27 C28 79.1(5)
C32 C27 C28 C29 -2.4(6)
C25 C27 C28 C29 177.6(4)
C27 C28 C29 C30 0.6(7)
C28 C29 C30 C31 1.2(9)
C28 C29 C30 Cl3' 174.0(15)
C28 C29 C30 Cl3 -178.2(4)
C29 C30 C31 C32 -1.3(10)
Cl3' C30 C31 C32 -176.4(9)
Cl3 C30 C31 C32 178.1(5)
C28 C27 C32 C31 2.2(7)
C25 C27 C32 C31 -177.8(5)
C30 C31 C32 C27 -0.5(9)
C25 C26 C33 C34 174.8(5)
C25 C26 C33 C38 -5.1(8)
C38 C33 C34 C35 3.0(7)
C26 C33 C34 C35 -177.0(4)
C33 C34 C35 C36 -2.5(8)
C34 C35 C36 C37 0.1(8)
C34 C35 C36 Cl4 178.4(4)
C35 C36 C37 C38 1.6(8)
Cl4 C36 C37 C38 -176.7(4)
C36 C37 C38 C33 -1.0(8)
C34 C33 C38 C37 -1.2(7)
C26 C33 C38 C37 178.7(5)
